data_4340015
loop_
_publ_author_name
'Streitberger, Markus'
'Schmied, Andy'
'Hey-Hawkins, Evamarie'

_publ_section_title
;
 Selective formation of gold(i) bis-phospholane macrocycles, polymeric
 chains, and nanotubes.
;
_journal_issue 13
_journal_name_full 'Inorganic chemistry'
_journal_page_first 6794
_journal_page_last 6804
_journal_paper_doi 10.1021/ic5006055
_journal_volume 53
_journal_year 2014
_chemical_formula_sum 'C75 H144 Au4 B4 F16 P8'
_chemical_formula_weight 2428.77
_chemical_name_systematic
;
 ?
;
_space_group_IT_number 2
_symmetry_cell_setting triclinic
_symmetry_space_group_name_Hall '-P 1'
_symmetry_space_group_name_H-M 'P -1'
_atom_sites_solution_hydrogens geom
_atom_sites_solution_primary direct
_atom_sites_solution_secondary difmap
_audit_creation_date 2014-02-03T14:24:49-00:00
_audit_creation_method 'WinGX routine CIF_UPDATE'
_cell_angle_alpha 91.183(5)
_cell_angle_beta 91.242(5)
_cell_angle_gamma 94.818(5)
_cell_formula_units_Z 1
_cell_length_a 10.373(5)
_cell_length_b 11.056(5)
_cell_length_c 20.902(5)
_cell_measurement_reflns_used 8218
_cell_measurement_temperature 130(2)
_cell_measurement_theta_max 32.3091
_cell_measurement_theta_min 2.8089
_cell_volume 2387.5(17)
_computing_cell_refinement
;
        CrysAlisPro, Agilent Technologies,
        Version 1.171.35.21 (release 20-01-2012 CrysAlis171 .NET)
        (compiled Jan 23 2012,18:06:46)
;
_computing_data_collection
;
        CrysAlisPro, Agilent Technologies,
        Version 1.171.35.21 (release 20-01-2012 CrysAlis171 .NET)
        (compiled Jan 23 2012,18:06:46)
;
_computing_data_reduction
;
        CrysAlisPro, Agilent Technologies,
        Version 1.171.35.21 (release 20-01-2012 CrysAlis171 .NET)
        (compiled Jan 23 2012,18:06:46)
;
_computing_molecular_graphics 'ORTEP3 for Windows (L. J. Farrugia, 1997)'
_computing_publication_material 'WINGX  (L.J. Farrugia,1999)'
_computing_structure_refinement 'SHELXL-97 (Sheldrick, 2008)'
_computing_structure_solution 'SIR92 (Giacovazzo 1993)'
_diffrn_ambient_temperature 130(2)
_diffrn_detector_area_resol_mean 16.356
_diffrn_measured_fraction_theta_full 0.998
_diffrn_measured_fraction_theta_max 0.998
_diffrn_measurement_device_type 'Xcalibur, Sapphire3, Gemini'
_diffrn_measurement_method '\w scans'
_diffrn_orient_matrix_UB_11 0.0114938
_diffrn_orient_matrix_UB_12 -0.0099038
_diffrn_orient_matrix_UB_13 0.0329792
_diffrn_orient_matrix_UB_21 0.0467098
_diffrn_orient_matrix_UB_22 0.0507203
_diffrn_orient_matrix_UB_23 0.0013898
_diffrn_orient_matrix_UB_31 -0.0489667
_diffrn_orient_matrix_UB_32 0.0384312
_diffrn_orient_matrix_UB_33 0.0079481
_diffrn_radiation_monochromator graphite
_diffrn_radiation_type MoK\a
_diffrn_radiation_wavelength 0.71073
_diffrn_reflns_av_R_equivalents 0.0434
_diffrn_reflns_av_unetI/netI 0.061
_diffrn_reflns_limit_h_max 12
_diffrn_reflns_limit_h_min -12
_diffrn_reflns_limit_k_max 13
_diffrn_reflns_limit_k_min -13
_diffrn_reflns_limit_l_max 26
_diffrn_reflns_limit_l_min -26
_diffrn_reflns_number 22519
_diffrn_reflns_theta_full 26.37
_diffrn_reflns_theta_max 26.37
_diffrn_reflns_theta_min 2.81
_exptl_absorpt_coefficient_mu 6.328
_exptl_absorpt_correction_T_max 1
_exptl_absorpt_correction_T_min 0.8643
_exptl_absorpt_correction_type multi-scan
_exptl_absorpt_process_details
;
        CrysAlisPro, Agilent Technologies,
        Version 1.171.35.21 (release 20-01-2012 CrysAlis171 .NET)
        (compiled Jan 23 2012,18:06:46)
        Empirical absorption correction using spherical harmonics,
 implemented in SCALE3 ABSPACK scaling algorithm.
;
_exptl_crystal_colour colourless
_exptl_crystal_density_diffrn 1.689
_exptl_crystal_density_method 'not measured'
_exptl_crystal_description plates
_exptl_crystal_F_000 1194
_exptl_crystal_size_max 0.2
_exptl_crystal_size_mid 0.1
_exptl_crystal_size_min 0.02
_refine_diff_density_max 1.33
_refine_diff_density_min -1.331
_refine_diff_density_rms 0.154
_refine_ls_extinction_method none
_refine_ls_goodness_of_fit_ref 1.023
_refine_ls_hydrogen_treatment constr
_refine_ls_matrix_type full
_refine_ls_number_parameters 473
_refine_ls_number_reflns 9747
_refine_ls_number_restraints 52
_refine_ls_restrained_S_all 1.027
_refine_ls_R_factor_all 0.0594
_refine_ls_R_factor_gt 0.0371
_refine_ls_shift/su_max 0.003
_refine_ls_shift/su_mean 0
_refine_ls_structure_factor_coef Fsqd
_refine_ls_weighting_details 'calc w=1/[\s^2^(Fo^2^)+(0.0357P)^2^+0.2566P] where P=(Fo^2^+2Fc^2^)/3'
_refine_ls_weighting_scheme calc
_refine_ls_wR_factor_gt 0.0783
_refine_ls_wR_factor_ref 0.0866
_reflns_number_gt 7378
_reflns_number_total 9747
_reflns_threshold_expression >2\s(I)
_cod_data_source_file ic5006055_si_003.cif
_cod_data_source_block x1676fin
_cod_depositor_comments
;
The following automatic conversions were performed:

'_symmetry_cell_setting' value 'Triclinic' changed to 'triclinic'
according to
/usr/data/users/saulius/crontab/automatic-downloads/rss-feeds/ACS/lib/dictionaries/cif_core.dic
dictionary named 'cif_core.dic' version 2.4.2 from 2011-04-26.

Automatic conversion script
Id: cif_fix_values 2281 2013-09-26 08:29:07Z andrius 

 Adding full bibliography for 4340012--4340022.cif.
;
_cod_original_sg_symbol_H-M P-1
_cod_database_code 4340015

loop_
_symmetry_equiv_pos_as_xyz
'x, y, z'
'-x, -y, -z'

loop_
_atom_site_label
_atom_site_type_symbol
_atom_site_fract_x
_atom_site_fract_y
_atom_site_fract_z
_atom_site_U_iso_or_equiv
_atom_site_adp_type
_atom_site_occupancy
_atom_site_symmetry_multiplicity
_atom_site_calc_flag
_atom_site_refinement_flags
_atom_site_disorder_assembly
_atom_site_disorder_group
C35 C 0.6854(15) 1.4880(16) 0.5351(9) 0.107(8) Uiso 0.5 1 d PD A -1
C36 C 0.7676(17) 1.4746(15) 0.5877(8) 0.107(8) Uiso 0.5 1 d PD A -1
H36 H 0.729 1.4632 0.6282 0.128 Uiso 0.5 1 calc PR A -1
C37 C 0.8971(18) 1.4767(17) 0.5855(10) 0.109(8) Uiso 0.5 1 d PD A -1
H37 H 0.9459 1.4685 0.6239 0.131 Uiso 0.5 1 calc PR A -1
C38 C 0.9607(17) 1.4905(19) 0.5279(11) 0.163(13) Uiso 0.5 1 d PD A -1
H38 H 1.052 1.4908 0.5248 0.195 Uiso 0.5 1 calc PR A -1
C39 C 0.8782(18) 1.5041(18) 0.4746(10) 0.119(9) Uiso 0.5 1 d PD A -1
H39 H 0.9158 1.5144 0.4338 0.143 Uiso 0.5 1 calc PR A -1
C40 C 0.7471(17) 1.5031(16) 0.4787(9) 0.107(8) Uiso 0.5 1 d PD A -1
H40 H 0.6971 1.5134 0.4409 0.128 Uiso 0.5 1 calc PR A -1
C41 C 0.5434(16) 1.489(2) 0.5393(13) 0.167(14) Uiso 0.5 1 d PD A -1
H41A H 0.5179 1.4769 0.5837 0.251 Uiso 0.5 1 calc PR A -1
H41B H 0.5008 1.4244 0.5118 0.251 Uiso 0.5 1 calc PR A -1
H41C H 0.5173 1.5679 0.5252 0.251 Uiso 0.5 1 calc PR A -1
Au1 Au 0.29154(2) 0.97068(2) 0.889251(12) 0.02236(7) Uani 1 1 d . . .
Au2 Au 0.23659(2) 1.03416(2) 0.253439(11) 0.02016(7) Uani 1 1 d . . .
P1 P 0.15223(14) 0.79853(14) 0.88057(8) 0.0201(3) Uani 1 1 d . . .
P2 P 0.42511(14) 1.14763(14) 0.89241(8) 0.0192(3) Uani 1 1 d . C .
P3 P 0.08920(13) 0.86610(14) 0.25122(8) 0.0192(3) Uani 1 1 d . . .
P4 P 0.37419(14) 1.20866(14) 0.26317(8) 0.0207(3) Uani 1 1 d . C .
F1 F 0.3852(4) 1.0634(4) 1.0867(2) 0.0479(11) Uani 1 1 d . . .
F2 F 0.2204(4) 1.1673(5) 1.1206(2) 0.0627(14) Uani 1 1 d . . .
F3 F 0.2390(4) 1.1246(5) 1.0162(2) 0.0557(13) Uani 1 1 d . . .
F4 F 0.1826(5) 0.9742(5) 1.0819(3) 0.090(2) Uani 1 1 d . . .
F5 F 0.2857(15) 0.428(2) 0.7676(8) 0.086(6) Uani 0.62(4) 1 d PDU B 1
F6 F 0.213(2) 0.3860(15) 0.6690(9) 0.096(7) Uani 0.62(4) 1 d PDU B 1
F5F F 0.242(3) 0.3672(19) 0.7421(16) 0.080(8) Uani 0.38(4) 1 d PDU B 2
F6F F 0.137(4) 0.436(3) 0.6615(10) 0.098(11) Uani 0.38(4) 1 d PDU B 2
F7 F 0.0998(5) 0.5035(5) 0.7429(3) 0.0857(19) Uani 1 1 d D B .
F8 F 0.2882(4) 0.5732(4) 0.7023(3) 0.0670(15) Uani 1 1 d D B .
B1 B 0.2555(7) 1.0821(8) 1.0765(4) 0.035(2) Uani 1 1 d . . .
B2 B 0.2133(9) 0.4720(7) 0.7163(4) 0.057(3) Uani 1 1 d D . .
C1 C 0.2244(5) 0.6529(5) 0.8839(3) 0.0238(14) Uani 1 1 d . . .
H1A H 0.226 0.6148 0.8407 0.029 Uiso 1 1 calc R . .
H1B H 0.3139 0.6642 0.9017 0.029 Uiso 1 1 calc R . .
C2 C 0.1383(6) 0.5757(6) 0.9272(4) 0.0343(17) Uani 1 1 d . . .
H2A H 0.0633 0.5362 0.9024 0.041 Uiso 1 1 calc R . .
H2B H 0.1871 0.5115 0.9462 0.041 Uiso 1 1 calc R . .
C3 C 0.0922(7) 0.6569(6) 0.9796(3) 0.0358(17) Uani 1 1 d . . .
H3A H 0.1637 0.6801 1.0107 0.043 Uiso 1 1 calc R . .
H3B H 0.0204 0.6136 1.0026 0.043 Uiso 1 1 calc R . .
C4 C 0.0457(6) 0.7710(6) 0.9484(3) 0.0276(15) Uani 1 1 d . . .
H4A H 0.0539 0.8409 0.979 0.033 Uiso 1 1 calc R . .
H4B H -0.0458 0.7566 0.9337 0.033 Uiso 1 1 calc R . .
C5 C 0.5420(7) 1.1845(6) 0.9579(4) 0.0404(13) Uani 1 1 d . . .
H5A H 0.5342 1.1211 0.9907 0.048 Uiso 0.60(2) 1 calc PR C 1
H5B H 0.6312 1.1896 0.9417 0.048 Uiso 0.60(2) 1 calc PR C 1
H5C H 0.5079 1.1553 0.9992 0.048 Uiso 0.40(2) 1 d PR C 2
H5D H 0.6244 1.1483 0.9498 0.048 Uiso 0.40(2) 1 d PR C 2
C6 C 0.5129(15) 1.3027(12) 0.9856(9) 0.0404(13) Uani 0.60(2) 1 d P C 1
H6A H 0.4653 1.289 1.0257 0.048 Uiso 0.60(2) 1 calc PR C 1
H6B H 0.5952 1.3515 0.9966 0.048 Uiso 0.60(2) 1 calc PR C 1
C6F C 0.555(2) 1.3347(19) 0.9574(13) 0.0404(13) Uani 0.40(2) 1 d P C 2
H6F1 H 0.5846 1.368 1 0.048 Uiso 0.40(2) 1 calc PR C 2
H6F2 H 0.6191 1.3639 0.9255 0.048 Uiso 0.40(2) 1 calc PR C 2
C7 C 0.4354(7) 1.3716(6) 0.9418(4) 0.0404(13) Uani 1 1 d . . .
H7A H 0.4937 1.4211 0.9138 0.048 Uiso 0.60(2) 1 calc PR C 1
H7B H 0.3853 1.4276 0.9669 0.048 Uiso 0.60(2) 1 calc PR C 1
H7C H 0.4532 1.4479 0.9184 0.048 Uiso 0.40(2) 1 d PR C 2
H7D H 0.3905 1.3921 0.9814 0.048 Uiso 0.40(2) 1 d PR C 2
C8 C 0.3441(6) 1.2881(5) 0.9013(3) 0.0266(15) Uani 1 1 d . C .
H8A H 0.3286 1.3236 0.859 0.032 Uiso 1 1 calc R . .
H8B H 0.2602 1.2723 0.9225 0.032 Uiso 1 1 calc R . .
C9 C -0.0246(6) 0.8543(6) 0.1821(3) 0.0264(15) Uani 1 1 d . . .
H9A H -0.1143 0.8603 0.1962 0.032 Uiso 1 1 calc R . .
H9B H -0.0026 0.9199 0.1516 0.032 Uiso 1 1 calc R . .
C10 C -0.0107(6) 0.7301(6) 0.1508(4) 0.0339(17) Uani 1 1 d . . .
H10A H -0.0749 0.6688 0.1681 0.041 Uiso 1 1 calc R . .
H10B H -0.0258 0.7336 0.1039 0.041 Uiso 1 1 calc R . .
C11 C 0.1252(6) 0.6958(6) 0.1651(4) 0.0359(17) Uani 1 1 d . . .
H11A H 0.1884 0.7455 0.1397 0.043 Uiso 1 1 calc R . .
H11B H 0.1319 0.6092 0.1538 0.043 Uiso 1 1 calc R . .
C12 C 0.1529(6) 0.7187(6) 0.2364(3) 0.0282(15) Uani 1 1 d . . .
H12A H 0.2469 0.7224 0.2463 0.034 Uiso 1 1 calc R . .
H12B H 0.1077 0.6547 0.2621 0.034 Uiso 1 1 calc R . .
C13 C 0.2911(6) 1.3484(6) 0.2649(4) 0.0338(17) Uani 1 1 d . . .
H13A H 0.2082 1.3376 0.2402 0.041 Uiso 1 1 calc R . .
H13B H 0.2736 1.3734 0.3094 0.041 Uiso 1 1 calc R . .
C14 C 0.3863(7) 1.4420(6) 0.2338(4) 0.045(2) Uani 1 1 d . . .
H14A H 0.3403 1.5112 0.2184 0.054 Uiso 1 1 calc R . .
H14B H 0.4544 1.4734 0.2652 0.054 Uiso 1 1 calc R . .
C15 C 0.4459(7) 1.3789(6) 0.1783(4) 0.045(2) Uani 1 1 d . . .
H15A H 0.5221 1.4296 0.1634 0.054 Uiso 1 1 calc R . .
H15B H 0.3823 1.3664 0.1423 0.054 Uiso 1 1 calc R . .
C16 C 0.4867(6) 1.2569(5) 0.2004(3) 0.0247(14) Uani 1 1 d . . .
H16A H 0.5768 1.2655 0.2174 0.03 Uiso 1 1 calc R . .
H16B H 0.4808 1.197 0.1643 0.03 Uiso 1 1 calc R . .
C17 C 0.0517(5) 0.7892(6) 0.8079(3) 0.0244(14) Uani 1 1 d . . .
H17A H 0.0061 0.7069 0.804 0.029 Uiso 1 1 calc R . .
H17B H -0.0147 0.8481 0.8117 0.029 Uiso 1 1 calc R . .
C18 C 0.1273(5) 0.8147(6) 0.7475(3) 0.0240(14) Uani 1 1 d . . .
H18A H 0.166 0.8997 0.7495 0.029 Uiso 1 1 calc R . .
H18B H 0.1989 0.761 0.7457 0.029 Uiso 1 1 calc R . .
C19 C 0.0441(6) 0.7951(6) 0.6869(3) 0.0259(14) Uani 1 1 d . . .
H19A H 0.0058 0.71 0.6851 0.031 Uiso 1 1 calc R . .
H19B H -0.0279 0.8483 0.6892 0.031 Uiso 1 1 calc R . .
C20 C 0.1167(6) 0.8206(6) 0.6258(3) 0.0258(14) Uani 1 1 d . . .
H20A H 0.1633 0.9024 0.6295 0.031 Uiso 1 1 calc R . .
H20B H 0.182 0.761 0.6208 0.031 Uiso 1 1 calc R . .
C21 C 0.0296(6) 0.8144(6) 0.5667(3) 0.0285(15) Uani 1 1 d . . .
H21A H -0.0337 0.8761 0.5711 0.034 Uiso 1 1 calc R . .
H21B H -0.0195 0.7336 0.564 0.034 Uiso 1 1 calc R . .
C22 C 0.1019(6) 0.8353(6) 0.5044(3) 0.0286(15) Uani 1 1 d . . .
H22A H 0.1626 0.7716 0.4991 0.034 Uiso 1 1 calc R . .
H22B H 0.1537 0.9146 0.5078 0.034 Uiso 1 1 calc R . .
C23 C 0.0130(6) 0.8340(6) 0.4445(3) 0.0321(16) Uani 1 1 d . . .
H23A H -0.0405 0.7556 0.4415 0.039 Uiso 1 1 calc R . .
H23B H -0.046 0.8994 0.449 0.039 Uiso 1 1 calc R . .
C24 C 0.0871(6) 0.8514(6) 0.3839(3) 0.0277(15) Uani 1 1 d . . .
H24A H 0.1444 0.7848 0.3789 0.033 Uiso 1 1 calc R . .
H24B H 0.1425 0.9288 0.3874 0.033 Uiso 1 1 calc R . .
C25 C -0.0012(5) 0.8535(6) 0.3246(3) 0.0233(14) Uani 1 1 d . . .
H25A H -0.055 0.923 0.3285 0.028 Uiso 1 1 calc R . .
H25B H -0.06 0.7782 0.3224 0.028 Uiso 1 1 calc R . .
C26 C 0.5139(6) 1.1653(6) 0.8184(3) 0.0265(15) Uani 1 1 d . . .
H26A H 0.5556 1.249 0.8171 0.032 Uiso 1 1 calc R C .
H26B H 0.5831 1.1089 0.8182 0.032 Uiso 1 1 calc R . .
C27 C 0.4282(6) 1.1405(6) 0.7592(3) 0.0294(15) Uani 1 1 d . C .
H27A H 0.3929 1.0545 0.7588 0.035 Uiso 1 1 calc R . .
H27B H 0.3543 1.1914 0.7617 0.035 Uiso 1 1 calc R . .
C28 C 0.4972(6) 1.1656(6) 0.6972(3) 0.0280(15) Uani 1 1 d . . .
H28A H 0.5713 1.1148 0.695 0.034 Uiso 1 1 calc R C .
H28B H 0.5327 1.2516 0.698 0.034 Uiso 1 1 calc R . .
C29 C 0.4131(6) 1.1414(7) 0.6369(3) 0.0331(16) Uani 1 1 d . C .
H29A H 0.3752 1.0561 0.6364 0.04 Uiso 1 1 calc R . .
H29B H 0.341 1.1946 0.6377 0.04 Uiso 1 1 calc R . .
C30 C 0.4886(7) 1.1637(7) 0.5764(3) 0.0418(10) Uani 1 1 d . . .
H30A H 0.5537 1.1036 0.573 0.05 Uiso 1 1 calc R C .
H30B H 0.5355 1.2455 0.5795 0.05 Uiso 1 1 calc R . .
C31 C 0.4032(7) 1.1552(7) 0.5157(3) 0.0418(10) Uani 1 1 d . C .
H31A H 0.3581 1.0728 0.5116 0.05 Uiso 1 1 calc R . .
H31B H 0.3366 1.214 0.5193 0.05 Uiso 1 1 calc R . .
C32 C 0.4811(7) 1.1813(7) 0.4556(3) 0.0418(10) Uani 1 1 d . . .
H32A H 0.5434 1.1189 0.4502 0.05 Uiso 1 1 calc R C .
H32B H 0.5312 1.2613 0.4609 0.05 Uiso 1 1 calc R . .
C33 C 0.3938(7) 1.1815(7) 0.3956(3) 0.0418(10) Uani 1 1 d . C .
H33A H 0.3298 1.2421 0.4015 0.05 Uiso 1 1 calc R . .
H33B H 0.3459 1.1007 0.3895 0.05 Uiso 1 1 calc R . .
C34 C 0.4727(6) 1.2117(6) 0.3360(3) 0.0307(16) Uani 1 1 d . . .
H34A H 0.5387 1.1526 0.3313 0.037 Uiso 1 1 calc R C .
H34B H 0.5187 1.2934 0.342 0.037 Uiso 1 1 calc R . .

loop_
_atom_site_aniso_label
_atom_site_aniso_U_11
_atom_site_aniso_U_22
_atom_site_aniso_U_33
_atom_site_aniso_U_23
_atom_site_aniso_U_13
_atom_site_aniso_U_12
Au1 0.02658(13) 0.02063(14) 0.01922(15) 0.00157(11) -0.00146(10) -0.00162(10)
Au2 0.02033(12) 0.02046(13) 0.01918(15) 0.00165(10) 0.00104(10) -0.00174(9)
P1 0.0221(7) 0.0206(8) 0.0173(9) 0.0018(7) -0.0007(7) 0.0007(6)
P2 0.0216(7) 0.0194(8) 0.0163(9) -0.0018(7) -0.0020(6) 0.0007(6)
P3 0.0182(7) 0.0213(8) 0.0174(9) 0.0019(7) 0.0002(6) -0.0017(6)
P4 0.0208(7) 0.0210(8) 0.0200(9) 0.0018(7) 0.0032(7) -0.0017(6)
F1 0.041(2) 0.049(3) 0.056(3) -0.012(2) -0.004(2) 0.0189(19)
F2 0.056(3) 0.106(4) 0.032(3) -0.014(3) -0.003(2) 0.048(3)
F3 0.057(3) 0.090(4) 0.022(3) 0.007(2) 0.008(2) 0.020(2)
F4 0.070(3) 0.084(4) 0.112(5) 0.033(4) 0.005(3) -0.027(3)
F5 0.106(9) 0.080(13) 0.079(10) 0.050(9) 0.011(7) 0.028(9)
F6 0.130(13) 0.049(8) 0.103(11) -0.044(8) 0.015(9) -0.022(7)
F5F 0.108(16) 0.032(10) 0.11(2) 0.024(12) 0.028(13) 0.020(10)
F6F 0.17(3) 0.052(14) 0.061(12) -0.005(9) -0.025(14) -0.027(15)
F7 0.054(3) 0.066(4) 0.136(6) 0.022(4) 0.005(3) -0.002(3)
F8 0.053(3) 0.040(3) 0.105(5) -0.002(3) 0.002(3) -0.011(2)
B1 0.033(4) 0.048(5) 0.025(5) 0.009(4) 0.004(4) 0.003(4)
B2 0.092(8) 0.043(6) 0.037(6) 0.002(5) 0.001(6) 0.001(6)
C1 0.021(3) 0.027(3) 0.023(4) 0.001(3) 0.000(3) 0.001(2)
C2 0.029(3) 0.028(4) 0.047(5) 0.005(3) 0.008(3) 0.005(3)
C3 0.047(4) 0.033(4) 0.028(4) 0.009(3) 0.007(3) 0.000(3)
C4 0.030(3) 0.031(4) 0.023(4) 0.003(3) 0.002(3) 0.007(3)
C5 0.048(3) 0.027(3) 0.045(3) -0.011(2) -0.022(2) 0.007(2)
C6 0.048(3) 0.027(3) 0.045(3) -0.011(2) -0.022(2) 0.007(2)
C6F 0.048(3) 0.027(3) 0.045(3) -0.011(2) -0.022(2) 0.007(2)
C7 0.048(3) 0.027(3) 0.045(3) -0.011(2) -0.022(2) 0.007(2)
C8 0.026(3) 0.024(3) 0.031(4) 0.001(3) -0.002(3) 0.004(3)
C9 0.025(3) 0.036(4) 0.019(4) 0.004(3) -0.004(3) 0.002(3)
C10 0.030(3) 0.040(4) 0.031(4) -0.010(3) -0.006(3) 0.000(3)
C11 0.033(4) 0.036(4) 0.038(5) -0.016(3) -0.002(3) 0.006(3)
C12 0.026(3) 0.027(4) 0.031(4) -0.002(3) -0.005(3) 0.006(3)
C13 0.034(4) 0.023(4) 0.045(5) 0.002(3) 0.016(3) 0.003(3)
C14 0.043(4) 0.022(4) 0.071(6) 0.012(4) 0.015(4) 0.000(3)
C15 0.043(4) 0.041(5) 0.052(6) 0.028(4) 0.017(4) 0.006(3)
C16 0.026(3) 0.021(3) 0.026(4) 0.004(3) 0.004(3) -0.003(2)
C17 0.024(3) 0.028(4) 0.022(4) -0.002(3) -0.005(3) 0.002(3)
C18 0.021(3) 0.034(4) 0.017(4) 0.001(3) -0.002(3) 0.000(3)
C19 0.026(3) 0.026(3) 0.026(4) 0.003(3) -0.002(3) -0.001(3)
C20 0.029(3) 0.029(4) 0.019(4) 0.003(3) 0.001(3) -0.003(3)
C21 0.034(3) 0.039(4) 0.012(3) 0.003(3) 0.002(3) -0.002(3)
C22 0.034(3) 0.032(4) 0.019(4) -0.001(3) 0.003(3) -0.002(3)
C23 0.040(4) 0.033(4) 0.023(4) 0.001(3) 0.004(3) -0.003(3)
C24 0.026(3) 0.036(4) 0.019(4) 0.006(3) -0.001(3) -0.007(3)
C25 0.020(3) 0.031(4) 0.018(4) 0.001(3) 0.006(3) -0.005(2)
C26 0.025(3) 0.027(4) 0.027(4) 0.001(3) 0.001(3) 0.000(3)
C27 0.022(3) 0.045(4) 0.019(4) -0.004(3) 0.002(3) -0.003(3)
C28 0.028(3) 0.036(4) 0.020(4) 0.001(3) 0.002(3) 0.002(3)
C29 0.029(3) 0.048(4) 0.021(4) 0.005(3) -0.003(3) -0.007(3)
C30 0.041(2) 0.062(3) 0.018(2) 0.0020(18) -0.0021(16) -0.0200(18)
C31 0.041(2) 0.062(3) 0.018(2) 0.0020(18) -0.0021(16) -0.0200(18)
C32 0.041(2) 0.062(3) 0.018(2) 0.0020(18) -0.0021(16) -0.0200(18)
C33 0.041(2) 0.062(3) 0.018(2) 0.0020(18) -0.0021(16) -0.0200(18)
C34 0.025(3) 0.043(4) 0.021(4) -0.002(3) 0.001(3) -0.011(3)

loop_
_atom_type_symbol
_atom_type_description
_atom_type_scat_dispersion_real
_atom_type_scat_dispersion_imag
_atom_type_scat_source
Au Au -2.0133 8.8022 'International Tables Vol C Tables 4.2.6.8 and 6.1.1.4'
P P 0.1023 0.0942 'International Tables Vol C Tables 4.2.6.8 and 6.1.1.4'
F F 0.0171 0.0103 'International Tables Vol C Tables 4.2.6.8 and 6.1.1.4'
C C 0.0033 0.0016 'International Tables Vol C Tables 4.2.6.8 and 6.1.1.4'
B B 0.0013 0.0007 'International Tables Vol C Tables 4.2.6.8 and 6.1.1.4'
H H 0 0 'International Tables Vol C Tables 4.2.6.8 and 6.1.1.4'

loop_
_geom_angle_atom_site_label_1
_geom_angle_atom_site_label_2
_geom_angle_atom_site_label_3
_geom_angle
C40 C35 C36 114.3(11)
C40 C35 C41 121.9(14)
C36 C35 C41 123.7(14)
C37 C36 C35 125.0(14)
C37 C36 H36 117.5
C35 C36 H36 117.5
C36 C37 C38 121.0(13)
C36 C37 H37 119.5
C38 C37 H37 119.5
C37 C38 C39 114.2(13)
C37 C38 H38 122.9
C39 C38 H38 122.9
C40 C39 C38 123.2(14)
C40 C39 H39 118.4
C38 C39 H39 118.4
C35 C40 C39 122.3(13)
C35 C40 H40 118.9
C39 C40 H40 118.9
C35 C41 H41A 109.5
C35 C41 H41B 109.5
H41A C41 H41B 109.5
C35 C41 H41C 109.5
H41A C41 H41C 109.5
H41B C41 H41C 109.5
P1 Au1 P2 176.46(5)
P3 Au2 P4 174.94(6)
C17 P1 C4 107.7(3)
C17 P1 C1 105.3(3)
C4 P1 C1 95.8(3)
C17 P1 Au1 113.9(2)
C4 P1 Au1 115.4(2)
C1 P1 Au1 116.8(2)
C26 P2 C5 106.6(3)
C26 P2 C8 104.7(3)
C5 P2 C8 94.9(3)
C26 P2 Au1 110.8(2)
C5 P2 Au1 122.0(3)
C8 P2 Au1 115.7(2)
C25 P3 C12 106.9(3)
C25 P3 C9 109.3(3)
C12 P3 C9 95.2(3)
C25 P3 Au2 112.0(2)
C12 P3 Au2 116.8(2)
C9 P3 Au2 115.2(2)
C34 P4 C13 106.2(3)
C34 P4 C16 105.0(3)
C13 P4 C16 95.6(3)
C34 P4 Au2 111.8(2)
C13 P4 Au2 113.9(2)
C16 P4 Au2 122.3(2)
F4 B1 F3 109.2(7)
F4 B1 F2 111.3(7)
F3 B1 F2 109.2(6)
F4 B1 F1 109.0(6)
F3 B1 F1 109.1(6)
F2 B1 F1 109.0(6)
F5F B2 F8 131.8(15)
F5F B2 F6 71.2(12)
F8 B2 F6 111.7(9)
F5F B2 F7 107.4(11)
F8 B2 F7 109.7(6)
F6 B2 F7 121.5(10)
F5F B2 F6F 104.4(14)
F8 B2 F6F 107.8(10)
F6 B2 F6F 43.1(11)
F7 B2 F6F 86(2)
F5F B2 F5 39.6(10)
F8 B2 F5 100.6(11)
F6 B2 F5 105.6(10)
F7 B2 F5 105.2(8)
F6F B2 F5 143.9(11)
C2 C1 P1 105.1(4)
C2 C1 H1A 110.7
P1 C1 H1A 110.7
C2 C1 H1B 110.7
P1 C1 H1B 110.7
H1A C1 H1B 108.8
C3 C2 C1 108.3(6)
C3 C2 H2A 110
C1 C2 H2A 110
C3 C2 H2B 110
C1 C2 H2B 110
H2A C2 H2B 108.4
C2 C3 C4 108.2(6)
C2 C3 H3A 110.1
C4 C3 H3A 110.1
C2 C3 H3B 110.1
C4 C3 H3B 110.1
H3A C3 H3B 108.4
C3 C4 P1 104.6(4)
C3 C4 H4A 110.8
P1 C4 H4A 110.8
C3 C4 H4B 110.8
P1 C4 H4B 110.8
H4A C4 H4B 108.9
C6 C5 C6F 29.4(9)
C6 C5 P2 107.0(6)
C6F C5 P2 101.5(7)
C6 C5 H5A 110.3
C6F C5 H5A 136.5
P2 C5 H5A 110.3
C6 C5 H5B 110.3
C6F C5 H5B 86.2
P2 C5 H5B 110.3
H5A C5 H5B 108.6
C6 C5 H5C 81.8
C6F C5 H5C 110.4
P2 C5 H5C 111.3
H5A C5 H5C 30.2
H5B C5 H5C 130.3
C6 C5 H5D 132.4
C6F C5 H5D 113.5
P2 C5 H5D 110.9
H5A C5 H5D 82.2
H5B C5 H5D 28.7
H5C C5 H5D 109
C7 C6 C5 112.6(10)
C7 C6 H6A 109.1
C5 C6 H6A 109.1
C7 C6 H6B 109.1
C5 C6 H6B 109.1
H6A C6 H6B 107.8
C7 C6F C5 107.7(14)
C7 C6F H6F1 110.2
C5 C6F H6F1 110.2
C7 C6F H6F2 110.2
C5 C6F H6F2 110.2
H6F1 C6F H6F2 108.5
C6F C7 C6 32.9(10)
C6F C7 C8 118.4(9)
C6 C7 C8 111.1(7)
C6F C7 H7A 77
C6 C7 H7A 109.4
C8 C7 H7A 109.4
C6F C7 H7B 127
C6 C7 H7B 109.4
C8 C7 H7B 109.4
H7A C7 H7B 108
C6F C7 H7C 105
C6 C7 H7C 133.7
C8 C7 H7C 108
H7A C7 H7C 31.9
H7B C7 H7C 79.1
C6F C7 H7D 109.5
C6 C7 H7D 83.3
C8 C7 H7D 108.1
H7A C7 H7D 132
H7B C7 H7D 29.6
H7C C7 H7D 107.3
C7 C8 P2 105.1(4)
C7 C8 H8A 110.7
P2 C8 H8A 110.7
C7 C8 H8B 110.7
P2 C8 H8B 110.7
H8A C8 H8B 108.8
C10 C9 P3 105.8(4)
C10 C9 H9A 110.6
P3 C9 H9A 110.6
C10 C9 H9B 110.6
P3 C9 H9B 110.6
H9A C9 H9B 108.7
C11 C10 C9 108.1(5)
C11 C10 H10A 110.1
C9 C10 H10A 110.1
C11 C10 H10B 110.1
C9 C10 H10B 110.1
H10A C10 H10B 108.4
C10 C11 C12 107.6(5)
C10 C11 H11A 110.2
C12 C11 H11A 110.2
C10 C11 H11B 110.2
C12 C11 H11B 110.2
H11A C11 H11B 108.5
C11 C12 P3 103.0(4)
C11 C12 H12A 111.2
P3 C12 H12A 111.2
C11 C12 H12B 111.2
P3 C12 H12B 111.2
H12A C12 H12B 109.1
C14 C13 P4 104.0(4)
C14 C13 H13A 111
P4 C13 H13A 111
C14 C13 H13B 111
P4 C13 H13B 111
H13A C13 H13B 109
C15 C14 C13 107.5(6)
C15 C14 H14A 110.2
C13 C14 H14A 110.2
C15 C14 H14B 110.2
C13 C14 H14B 110.2
H14A C14 H14B 108.5
C14 C15 C16 108.8(6)
C14 C15 H15A 109.9
C16 C15 H15A 109.9
C14 C15 H15B 109.9
C16 C15 H15B 109.9
H15A C15 H15B 108.3
C15 C16 P4 105.7(4)
C15 C16 H16A 110.6
P4 C16 H16A 110.6
C15 C16 H16B 110.6
P4 C16 H16B 110.6
H16A C16 H16B 108.7
C18 C17 P1 113.5(4)
C18 C17 H17A 108.9
P1 C17 H17A 108.9
C18 C17 H17B 108.9
P1 C17 H17B 108.9
H17A C17 H17B 107.7
C19 C18 C17 112.8(5)
C19 C18 H18A 109
C17 C18 H18A 109
C19 C18 H18B 109
C17 C18 H18B 109
H18A C18 H18B 107.8
C20 C19 C18 114.1(5)
C20 C19 H19A 108.7
C18 C19 H19A 108.7
C20 C19 H19B 108.7
C18 C19 H19B 108.7
H19A C19 H19B 107.6
C21 C20 C19 113.3(5)
C21 C20 H20A 108.9
C19 C20 H20A 108.9
C21 C20 H20B 108.9
C19 C20 H20B 108.9
H20A C20 H20B 107.7
C20 C21 C22 113.9(5)
C20 C21 H21A 108.8
C22 C21 H21A 108.8
C20 C21 H21B 108.8
C22 C21 H21B 108.8
H21A C21 H21B 107.7
C21 C22 C23 113.9(5)
C21 C22 H22A 108.8
C23 C22 H22A 108.8
C21 C22 H22B 108.8
C23 C22 H22B 108.8
H22A C22 H22B 107.7
C24 C23 C22 112.7(5)
C24 C23 H23A 109.1
C22 C23 H23A 109.1
C24 C23 H23B 109.1
C22 C23 H23B 109.1
H23A C23 H23B 107.8
C23 C24 C25 112.7(5)
C23 C24 H24A 109
C25 C24 H24A 109
C23 C24 H24B 109
C25 C24 H24B 109
H24A C24 H24B 107.8
C24 C25 P3 112.4(4)
C24 C25 H25A 109.1
P3 C25 H25A 109.1
C24 C25 H25B 109.1
P3 C25 H25B 109.1
H25A C25 H25B 107.9
C27 C26 P2 112.8(4)
C27 C26 H26A 109
P2 C26 H26A 109
C27 C26 H26B 109
P2 C26 H26B 109
H26A C26 H26B 107.8
C28 C27 C26 113.7(5)
C28 C27 H27A 108.8
C26 C27 H27A 108.8
C28 C27 H27B 108.8
C26 C27 H27B 108.8
H27A C27 H27B 107.7
C27 C28 C29 114.8(5)
C27 C28 H28A 108.6
C29 C28 H28A 108.6
C27 C28 H28B 108.6
C29 C28 H28B 108.6
H28A C28 H28B 107.6
C30 C29 C28 112.3(5)
C30 C29 H29A 109.1
C28 C29 H29A 109.1
C30 C29 H29B 109.1
C28 C29 H29B 109.1
H29A C29 H29B 107.9
C29 C30 C31 113.2(6)
C29 C30 H30A 108.9
C31 C30 H30A 108.9
C29 C30 H30B 108.9
C31 C30 H30B 108.9
H30A C30 H30B 107.7
C32 C31 C30 112.1(6)
C32 C31 H31A 109.2
C30 C31 H31A 109.2
C32 C31 H31B 109.2
C30 C31 H31B 109.2
H31A C31 H31B 107.9
C31 C32 C33 111.8(6)
C31 C32 H32A 109.3
C33 C32 H32A 109.3
C31 C32 H32B 109.3
C33 C32 H32B 109.3
H32A C32 H32B 107.9
C32 C33 C34 111.4(5)
C32 C33 H33A 109.4
C34 C33 H33A 109.4
C32 C33 H33B 109.4
C34 C33 H33B 109.4
H33A C33 H33B 108
C33 C34 P4 113.1(4)
C33 C34 H34A 109
P4 C34 H34A 109
C33 C34 H34B 109
P4 C34 H34B 109
H34A C34 H34B 107.8

loop_
_geom_bond_atom_site_label_1
_geom_bond_atom_site_label_2
_geom_bond_distance
C35 C40 1.359(15)
C35 C36 1.394(15)
C35 C41 1.480(14)
C36 C37 1.344(14)
C36 H36 0.95
C37 C38 1.390(16)
C37 H37 0.95
C38 C39 1.408(16)
C38 H38 0.95
C39 C40 1.364(15)
C39 H39 0.95
C40 H40 0.95
C41 H41A 0.98
C41 H41B 0.98
C41 H41C 0.98
Au1 P1 2.2926(18)
Au1 P2 2.2993(18)
Au2 P3 2.3040(17)
Au2 P4 2.3042(18)
P1 C17 1.819(6)
P1 C4 1.832(7)
P1 C1 1.834(6)
P2 C26 1.822(7)
P2 C5 1.825(7)
P2 C8 1.834(6)
P3 C25 1.817(6)
P3 C12 1.832(6)
P3 C9 1.841(6)
P4 C34 1.812(6)
P4 C13 1.831(6)
P4 C16 1.833(6)
F1 B1 1.390(8)
F2 B1 1.381(10)
F3 B1 1.367(9)
F4 B1 1.365(10)
F5 B2 1.410(11)
F6 B2 1.359(10)
F5F B2 1.339(12)
F6F B2 1.409(13)
F7 B2 1.381(9)
F8 B2 1.349(9)
C1 C2 1.512(9)
C1 H1A 0.99
C1 H1B 0.99
C2 C3 1.512(10)
C2 H2A 0.99
C2 H2B 0.99
C3 C4 1.539(9)
C3 H3A 0.99
C3 H3B 0.99
C4 H4A 0.99
C4 H4B 0.99
C5 C6 1.477(13)
C5 C6F 1.65(2)
C5 H5A 0.99
C5 H5B 0.99
C5 H5C 0.99
C5 H5D 0.99
C6 C7 1.472(14)
C6 H6A 0.99
C6 H6B 0.99
C6F C7 1.375(18)
C6F H6F1 0.99
C6F H6F2 0.99
C7 C8 1.501(8)
C7 H7A 0.99
C7 H7B 0.99
C7 H7C 0.9899
C7 H7D 0.9899
C8 H8A 0.99
C8 H8B 0.99
C9 C10 1.528(9)
C9 H9A 0.99
C9 H9B 0.99
C10 C11 1.515(8)
C10 H10A 0.99
C10 H10B 0.99
C11 C12 1.523(9)
C11 H11A 0.99
C11 H11B 0.99
C12 H12A 0.99
C12 H12B 0.99
C13 C14 1.534(9)
C13 H13A 0.99
C13 H13B 0.99
C14 C15 1.511(11)
C14 H14A 0.99
C14 H14B 0.99
C15 C16 1.525(8)
C15 H15A 0.99
C15 H15B 0.99
C16 H16A 0.99
C16 H16B 0.99
C17 C18 1.520(9)
C17 H17A 0.99
C17 H17B 0.99
C18 C19 1.519(8)
C18 H18A 0.99
C18 H18B 0.99
C19 C20 1.517(9)
C19 H19A 0.99
C19 H19B 0.99
C20 C21 1.512(8)
C20 H20A 0.99
C20 H20B 0.99
C21 C22 1.528(9)
C21 H21A 0.99
C21 H21B 0.99
C22 C23 1.537(9)
C22 H22A 0.99
C22 H22B 0.99
C23 C24 1.503(9)
C23 H23A 0.99
C23 H23B 0.99
C24 C25 1.527(8)
C24 H24A 0.99
C24 H24B 0.99
C25 H25A 0.99
C25 H25B 0.99
C26 C27 1.514(8)
C26 H26A 0.99
C26 H26B 0.99
C27 C28 1.513(9)
C27 H27A 0.99
C27 H27B 0.99
C28 C29 1.525(9)
C28 H28A 0.99
C28 H28B 0.99
C29 C30 1.516(9)
C29 H29A 0.99
C29 H29B 0.99
C30 C31 1.528(9)
C30 H30A 0.99
C30 H30B 0.99
C31 C32 1.527(10)
C31 H31A 0.99
C31 H31B 0.99
C32 C33 1.532(9)
C32 H32A 0.99
C32 H32B 0.99
C33 C34 1.533(9)
C33 H33A 0.99
C33 H33B 0.99
C34 H34A 0.99
C34 H34B 0.99
